data_2105855
loop_
_publ_author_name
'Kapustin, Eugene A.'
'Minkov, Vasily S.'
'Boldyreva, Elena V.'

_publ_section_title
;
 Effect of pressure on methylated glycine derivatives: relative roles of
 hydrogen bonds and steric repulsion of methyl groups
;
_journal_issue 3
_journal_name_full 'Acta Crystallographica Section B'
_journal_page_first 517
_journal_page_last 532
_journal_paper_doi 10.1107/S205252061401035X
_journal_volume 70
_journal_year 2014
_chemical_formula_moiety 'C5 H11 N O2'
_chemical_formula_sum 'C5 H11 N O2'
_chemical_formula_weight 117.15
_chemical_name_common N,N,N-trimethylglycine
_chemical_name_systematic
;
 2-(trimethylamino)acetic acid
;
_space_group_IT_number 62
_symmetry_cell_setting orthorhombic
_symmetry_space_group_name_Hall '-P 2ac 2n'
_symmetry_space_group_name_H-M 'P n m a'
_atom_sites_solution_hydrogens geom
_atom_sites_solution_primary direct
_atom_sites_solution_secondary difmap
_audit_creation_method SHELXL-97
_cell_angle_alpha 90.00
_cell_angle_beta 90.00
_cell_angle_gamma 90.00
_cell_formula_units_Z 4
_cell_length_a 14.373(11)
_cell_length_b 6.5671(6)
_cell_length_c 5.7306(4)
_cell_measurement_reflns_used 2066
_cell_measurement_temperature 293(2)
_cell_measurement_theta_max 23.24
_cell_measurement_theta_min 3.83
_cell_volume 540.9(4)
_computing_structure_refinement 'SHELXL-97 (Sheldrick, 1997)'
_computing_structure_solution 'SHELXS-97 (Sheldrick, 1990)'
_diffrn_ambient_temperature 293(2)
_diffrn_detector_area_resol_mean 10.3457
_diffrn_measured_fraction_theta_full 0.355
_diffrn_measured_fraction_theta_max 0.355
_diffrn_measurement_device_type 'Oxford Gemini Ultra R'
_diffrn_measurement_method \w
_diffrn_radiation_monochromator graphite
_diffrn_radiation_source 'fine-focus sealed tube'
_diffrn_radiation_type MoK\a
_diffrn_radiation_wavelength 0.71073
_diffrn_reflns_av_R_equivalents 0.0716
_diffrn_reflns_av_sigmaI/netI 0.0309
_diffrn_reflns_limit_h_max 4
_diffrn_reflns_limit_h_min -4
_diffrn_reflns_limit_k_max 7
_diffrn_reflns_limit_k_min -7
_diffrn_reflns_limit_l_max 6
_diffrn_reflns_limit_l_min -6
_diffrn_reflns_number 2066
_diffrn_reflns_theta_full 23.24
_diffrn_reflns_theta_max 23.24
_diffrn_reflns_theta_min 3.83
_exptl_absorpt_coefficient_mu 0.110
_exptl_absorpt_correction_T_max 0.474
_exptl_absorpt_correction_T_min 0.383
_exptl_absorpt_correction_type empirical
_exptl_absorpt_process_details 'R. J. Angel, J. Appl. Cryst. (2004). 37, 486-492'
_exptl_crystal_colour colourless
_exptl_crystal_density_diffrn 1.439
_exptl_crystal_density_method 'not measured'
_exptl_crystal_description plate
_exptl_crystal_F_000 256
_exptl_crystal_size_max 0.25
_exptl_crystal_size_mid 0.2
_exptl_crystal_size_min 0.05
_refine_diff_density_max 0.063
_refine_diff_density_min -0.067
_refine_ls_extinction_method none
_refine_ls_goodness_of_fit_ref 1.095
_refine_ls_hydrogen_treatment mixed
_refine_ls_matrix_type full
_refine_ls_number_parameters 55
_refine_ls_number_reflns 152
_refine_ls_number_restraints 44
_refine_ls_restrained_S_all 0.951
_refine_ls_R_factor_all 0.0453
_refine_ls_R_factor_gt 0.0274
_refine_ls_shift/su_max 0.000
_refine_ls_shift/su_mean 0.000
_refine_ls_structure_factor_coef Fsqd
_refine_ls_weighting_details 'calc w=1/[\s^2^(Fo^2^)+(0.0403P)^2^+0.0248P] where P=(Fo^2^+2Fc^2^)/3'
_refine_ls_weighting_scheme calc
_refine_ls_wR_factor_gt 0.0571
_refine_ls_wR_factor_ref 0.0633
_reflns_number_gt 119
_reflns_number_total 152
_reflns_threshold_expression >2sigma(I)
_cod_data_source_file xk5018sup1.cif
_cod_data_source_block Betaine-2.2GPa
_cod_database_code 2105855
_cod_database_fobs_code 2105855

loop_
_symmetry_equiv_pos_as_xyz
'x, y, z'
'-x+1/2, -y, z+1/2'
'x+1/2, -y+1/2, -z+1/2'
'-x, y+1/2, -z'
'-x, -y, -z'
'x-1/2, y, -z-1/2'
'-x-1/2, y-1/2, z-1/2'
'x, -y-1/2, z'

loop_
_atom_site_type_symbol
_atom_site_label
_atom_site_fract_x
_atom_site_fract_y
_atom_site_fract_z
_atom_site_U_iso_or_equiv
_atom_site_adp_type
_atom_site_calc_flag
_atom_site_refinement_flags
_atom_site_occupancy
_atom_site_symmetry_multiplicity
N N1 0.6228(11) 0.2500 0.8181(7) 0.023(4) Uani d SU 1 2
O O1 0.8771(10) 0.2500 0.7139(11) 0.053(4) Uani d SU 1 2
C C4 0.5764(8) 0.2500 1.0485(10) 0.034(4) Uani d SDU 1 2
H H4A 0.5100(17) 0.2500 1.024(12) 0.050 Uiso d SD 1 2
H H4B 0.601(4) 0.367(4) 1.133(4) 0.050 Uiso d D 1 1
C C3 0.5951(6) 0.4351(4) 0.6870(5) 0.027(3) Uani d U 1 1
H H3A 0.6154 0.5540 0.7701 0.041 Uiso calc R 1 1
H H3B 0.5286 0.4382 0.6710 0.041 Uiso calc R 1 1
H H3C 0.6232 0.4329 0.5352 0.041 Uiso calc R 1 1
C C1 0.7914(13) 0.2500 0.6563(12) 0.024(4) Uani d SU 1 2
C C2 0.7264(13) 0.2500 0.8614(11) 0.025(4) Uani d SU 1 2
H H2A 0.746(4) 0.371(5) 0.964(4) 0.030 Uiso d . 1 1
O O2 0.7616(4) 0.2500 0.4555(5) 0.039(3) Uani d SU 1 2

loop_
_atom_site_aniso_label
_atom_site_aniso_U_11
_atom_site_aniso_U_22
_atom_site_aniso_U_33
_atom_site_aniso_U_12
_atom_site_aniso_U_13
_atom_site_aniso_U_23
N1 0.026(13) 0.0202(18) 0.023(2) 0.000 -0.005(4) 0.000
O1 0.051(12) 0.043(2) 0.065(3) 0.000 0.007(6) 0.000
C4 0.037(11) 0.039(2) 0.025(2) 0.000 0.002(5) 0.000
C3 0.020(11) 0.0271(16) 0.0348(15) 0.010(3) -0.007(2) 0.0069(12)
C1 0.022(13) 0.014(2) 0.036(4) 0.000 0.009(6) 0.000
C2 0.026(12) 0.018(2) 0.030(3) 0.000 -0.003(6) 0.000
O2 0.049(10) 0.0358(16) 0.0320(15) 0.000 0.008(3) 0.000

loop_
_atom_type_symbol
_atom_type_description
_atom_type_scat_dispersion_real
_atom_type_scat_dispersion_imag
_atom_type_scat_source
C C 0.0033 0.0016 'International Tables Vol C Tables 4.2.6.8 and 6.1.1.4'
H H 0.0000 0.0000 'International Tables Vol C Tables 4.2.6.8 and 6.1.1.4'
N N 0.0061 0.0033 'International Tables Vol C Tables 4.2.6.8 and 6.1.1.4'
O O 0.0106 0.0060 'International Tables Vol C Tables 4.2.6.8 and 6.1.1.4'

loop_
_geom_angle_atom_site_label_1
_geom_angle_atom_site_label_2
_geom_angle_atom_site_label_3
_geom_angle_site_symmetry_1
_geom_angle_site_symmetry_3
_geom_angle
C4 N1 C3 . 8_565 109.3(7)
C4 N1 C3 . . 109.3(7)
C3 N1 C3 8_565 . 110.0(6)
C4 N1 C2 . . 107.3(6)
C3 N1 C2 8_565 . 110.4(8)
C3 N1 C2 . . 110.4(8)
O2 C1 O1 . . 125.4(15)
O2 C1 C2 . . 121.2(17)
O1 C1 C2 . . 113.5(9)
C1 C2 N1 . . 119.0(10)

loop_
_geom_bond_atom_site_label_1
_geom_bond_atom_site_label_2
_geom_bond_site_symmetry_2
_geom_bond_distance
N1 C4 . 1.479(14)
N1 C3 8_565 1.483(5)
N1 C3 . 1.483(5)
N1 C2 . 1.51(2)
O1 C1 . 1.27(2)
C1 O2 . 1.228(9)
C1 C2 . 1.50(2)

loop_
_geom_torsion_atom_site_label_1
_geom_torsion_atom_site_label_2
_geom_torsion_atom_site_label_3
_geom_torsion_atom_site_label_4
_geom_torsion_site_symmetry_1
_geom_torsion
O2 C1 C2 N1 . 0.0000(10)
O1 C1 C2 N1 . 180.000(2)
C4 N1 C2 C1 . 180.000(2)
C3 N1 C2 C1 8_565 60.9(3)
C3 N1 C2 C1 . -60.9(3)
